data_1553638
loop_
_publ_author_name
'Purc, Anna'
'Koszarna, Beata'
'Iachina, Irina'
'Friese, Daniel H.'
'Tasior, Mariusz'
'Sobczyk, Krzysztof'
'P\;edzi\'nski, Tomasz'
'Brewer, Jonathan'
'Gryko, Daniel T.'

_publ_section_title
;
 The impact of interplay between electronic and steric effects on the
 synthesis and the linear and non-linear optical properties of
 diketopyrrolopyrrole bearing benzofuran moieties
;
_journal_issue 5
_journal_name_full 'Organic Chemistry Frontiers'
_journal_page_first 724
_journal_paper_doi 10.1039/C6QO00869K
_journal_volume 4
_journal_year 2017
_chemical_formula_moiety 'C36 H40 N2 O4'
_chemical_formula_sum 'C36 H40 N2 O4'
_chemical_formula_weight 564.70
_space_group_crystal_system monoclinic
_space_group_IT_number 14
_space_group_name_Hall '-P 2ybc'
_space_group_name_H-M_alt 'P 1 21/c 1'
_atom_sites_solution_hydrogens mixed
_atom_sites_solution_primary direct
_atom_sites_solution_secondary difmap
_audit_creation_method SHELXL-2014
_audit_update_record
;
2016-11-07 deposited with the CCDC.
2017-02-06 downloaded from the CCDC.
;
_cell_angle_alpha 90
_cell_angle_beta 99.617(15)
_cell_angle_gamma 90
_cell_formula_units_Z 2
_cell_length_a 11.882(2)
_cell_length_b 6.1567(13)
_cell_length_c 22.083(4)
_cell_measurement_reflns_used 1166
_cell_measurement_temperature 273(2)
_cell_measurement_theta_max 66.52
_cell_measurement_theta_min 3.77
_cell_volume 1592.8(5)
_computing_cell_refinement 'Bruker SAINT'
_computing_data_collection 'Bruker APEX2'
_computing_data_reduction 'Bruker SAINT'
_computing_molecular_graphics 'Bruker SHELXTL'
_computing_publication_material 'Bruker SHELXTL'
_computing_structure_refinement 'SHELXL-2014 (Sheldrick, 2014)'
_computing_structure_solution 'SHELXL-2014 (Sheldrick, 2014)'
_diffrn_ambient_temperature 273(2)
_diffrn_measured_fraction_theta_full 0.933
_diffrn_measured_fraction_theta_max 0.959
_diffrn_measurement_device_type 'Bruker APEX-II CCD'
_diffrn_measurement_method '\f and \w scans'
_diffrn_radiation_monochromator graphite
_diffrn_radiation_type CuK\a
_diffrn_radiation_wavelength 1.54178
_diffrn_reflns_av_R_equivalents 0.1045
_diffrn_reflns_av_unetI/netI 0.1171
_diffrn_reflns_Laue_measured_fraction_full 0.933
_diffrn_reflns_Laue_measured_fraction_max 0.959
_diffrn_reflns_limit_h_max 13
_diffrn_reflns_limit_h_min -14
_diffrn_reflns_limit_k_max 7
_diffrn_reflns_limit_k_min -6
_diffrn_reflns_limit_l_max 25
_diffrn_reflns_limit_l_min -24
_diffrn_reflns_number 12084
_diffrn_reflns_point_group_measured_fraction_full 0.933
_diffrn_reflns_point_group_measured_fraction_max 0.959
_diffrn_reflns_theta_full 67.679
_diffrn_reflns_theta_max 66.520
_diffrn_reflns_theta_min 3.773
_diffrn_source 'fine-focus sealed tube'
_exptl_absorpt_coefficient_mu 0.606
_exptl_absorpt_correction_T_max 0.9250
_exptl_absorpt_correction_T_min 0.8770
_exptl_absorpt_correction_type numerical
_exptl_absorpt_process_details sadabs
_exptl_crystal_colour orange
_exptl_crystal_density_diffrn 1.177
_exptl_crystal_density_method 'not measured'
_exptl_crystal_description plate
_exptl_crystal_F_000 604
_exptl_crystal_size_max 0.222
_exptl_crystal_size_mid 0.142
_exptl_crystal_size_min 0.130
_refine_diff_density_max 0.310
_refine_diff_density_min -0.173
_refine_diff_density_rms 0.046
_refine_ls_extinction_method none
_refine_ls_goodness_of_fit_ref 0.938
_refine_ls_hydrogen_treatment mixed
_refine_ls_matrix_type full
_refine_ls_number_parameters 200
_refine_ls_number_reflns 2696
_refine_ls_number_restraints 0
_refine_ls_restrained_S_all 0.938
_refine_ls_R_factor_all 0.1821
_refine_ls_R_factor_gt 0.0736
_refine_ls_shift/su_max 0.000
_refine_ls_shift/su_mean 0.000
_refine_ls_structure_factor_coef Fsqd
_refine_ls_weighting_details 'w=1/[\s^2^(Fo^2^)+(0.0795P)^2^] where P=(Fo^2^+2Fc^2^)/3'
_refine_ls_weighting_scheme calc
_refine_ls_wR_factor_gt 0.1614
_refine_ls_wR_factor_ref 0.1933
_reflns_Friedel_coverage 0.000
_reflns_number_gt 1166
_reflns_number_total 2696
_reflns_threshold_expression 'I > 2\s(I)'
_cod_data_source_file c6qo00869k2.cif
_cod_data_source_block AP237_0m
_cod_original_cell_volume 1592.7(6)
_cod_original_sg_symbol_H-M 'P 21/c'
_cod_database_code 1553638
_shelx_space_group_comment
;
The symmetry employed for this shelxl refinement is uniquely defined
by the following loop, which should always be used as a source of
symmetry information in preference to the above space-group names.
They are only intended as comments.
;
_shelx_estimated_absorpt_t_min 0.877
_shelx_estimated_absorpt_t_max 0.925
_shelxl_version_number 2014-3

loop_
_space_group_symop_operation_xyz
'x, y, z'
'-x, y+1/2, -z+1/2'
'-x, -y, -z'
'x, -y-1/2, z-1/2'

loop_
_atom_site_label
_atom_site_type_symbol
_atom_site_fract_x
_atom_site_fract_y
_atom_site_fract_z
_atom_site_U_iso_or_equiv
_atom_site_adp_type
_atom_site_occupancy
_atom_site_site_symmetry_order
_atom_site_calc_flag
_atom_site_refinement_flags_posn
_atom_site_refinement_flags_adp
O1 O 0.6939(2) 0.7217(4) 1.07623(11) 0.0811(8) Uani 1 1 d . .
O2 O 0.6694(2) 0.4039(4) 0.85546(11) 0.0699(7) Uani 1 1 d . .
N1 N 0.6711(3) 0.5334(4) 0.98418(13) 0.0611(8) Uani 1 1 d . .
C1 C 0.6317(4) 0.6223(6) 1.03608(17) 0.0643(10) Uani 1 1 d . .
C2 C 0.4876(3) 0.4364(5) 0.97291(14) 0.0580(10) Uani 1 1 d . .
C3 C 0.5848(3) 0.4184(5) 0.94739(15) 0.0581(9) Uani 1 1 d . .
C4 C 0.6021(3) 0.3021(6) 0.89256(15) 0.0590(10) Uani 1 1 d . .
C5 C 0.5642(3) 0.1054(6) 0.87015(15) 0.0593(10) Uani 1 1 d . .
C6 C 0.4934(3) -0.0533(5) 0.89763(17) 0.0771(11) Uani 1 1 d . .
H6A H 0.5097 -0.0420 0.9416 0.116 Uiso 1 1 calc R U
H6B H 0.5106 -0.1976 0.8855 0.116 Uiso 1 1 calc R U
H6C H 0.4140 -0.0230 0.8836 0.116 Uiso 1 1 calc R U
C7 C 0.6094(3) 0.0800(6) 0.81484(15) 0.0612(10) Uani 1 1 d . .
C8 C 0.6043(4) -0.0858(7) 0.7709(2) 0.0758(12) Uani 1 1 d . .
C9 C 0.6587(4) -0.0515(8) 0.7217(2) 0.0887(13) Uani 1 1 d . .
H9 H 0.6543 -0.1580 0.6915 0.106 Uiso 1 1 calc R U
C10 C 0.7195(4) 0.1353(9) 0.7154(2) 0.0913(14) Uani 1 1 d . .
C11 C 0.7281(3) 0.3010(7) 0.75863(18) 0.0819(12) Uani 1 1 d . .
H11 H 0.7688 0.4280 0.7549 0.098 Uiso 1 1 calc R U
C12 C 0.6720(3) 0.2639(6) 0.80720(16) 0.0642(10) Uani 1 1 d . .
C13 C 0.7891(3) 0.5544(6) 0.97645(17) 0.0729(11) Uani 1 1 d . .
H13A H 0.8102 0.4284 0.9545 0.087 Uiso 1 1 calc R U
H13B H 0.8369 0.5559 1.0166 0.087 Uiso 1 1 calc R U
C14 C 0.8124(3) 0.7581(6) 0.94180(17) 0.0789(11) Uani 1 1 d . .
H14A H 0.7589 0.7641 0.9035 0.095 Uiso 1 1 calc R U
H14B H 0.7988 0.8841 0.9659 0.095 Uiso 1 1 calc R U
C15 C 0.9317(4) 0.7707(8) 0.9278(2) 0.1147(16) Uani 1 1 d . .
H15A H 0.9487 0.6385 0.9072 0.138 Uiso 1 1 calc R U
H15B H 0.9854 0.7822 0.9659 0.138 Uiso 1 1 calc R U
C16 C 0.9465(5) 0.9713(9) 0.8858(3) 0.149(2) Uani 1 1 d . .
H16A H 0.8843 0.9679 0.8513 0.179 Uiso 1 1 calc R U
H16B H 0.9367 1.1014 0.9092 0.179 Uiso 1 1 calc R U
C17 C 1.0435(6) 0.9937(12) 0.8633(3) 0.179(3) Uani 1 1 d . .
H17A H 1.0550 0.8622 0.8409 0.215 Uiso 1 1 calc R U
H17B H 1.1058 1.0034 0.8977 0.215 Uiso 1 1 calc R U
C18 C 1.0525(5) 1.1822(12) 0.8219(3) 0.168(2) Uani 1 1 d . .
H18A H 1.0027 1.1599 0.7835 0.252 Uiso 1 1 calc R U
H18B H 1.1297 1.1954 0.8149 0.252 Uiso 1 1 calc R U
H18C H 1.0308 1.3127 0.8408 0.252 Uiso 1 1 calc R U
H8 H 0.557(3) -0.215(6) 0.7732(15) 0.079(13) Uiso 1 1 d . .
H10 H 0.757(3) 0.154(6) 0.6796(17) 0.105(15) Uiso 1 1 d . .

loop_
_atom_site_aniso_label
_atom_site_aniso_U_11
_atom_site_aniso_U_22
_atom_site_aniso_U_33
_atom_site_aniso_U_23
_atom_site_aniso_U_13
_atom_site_aniso_U_12
O1 0.086(2) 0.0889(19) 0.0666(16) -0.0161(15) 0.0072(14) -0.0114(15)
O2 0.0872(19) 0.0637(16) 0.0624(15) -0.0026(13) 0.0230(14) -0.0055(13)
N1 0.061(2) 0.0632(19) 0.0591(19) -0.0039(15) 0.0105(17) -0.0048(16)
C1 0.078(3) 0.060(2) 0.055(2) 0.001(2) 0.011(2) 0.001(2)
C2 0.068(3) 0.055(2) 0.052(2) 0.0040(16) 0.013(2) -0.002(2)
C3 0.065(3) 0.049(2) 0.060(2) 0.0043(18) 0.009(2) -0.0012(19)
C4 0.070(3) 0.058(2) 0.053(2) 0.004(2) 0.0204(19) 0.000(2)
C5 0.070(3) 0.048(2) 0.058(2) 0.0035(19) 0.0057(19) -0.0007(19)
C6 0.094(3) 0.055(2) 0.081(3) 0.002(2) 0.013(2) -0.007(2)
C7 0.070(3) 0.061(2) 0.051(2) -0.003(2) 0.0075(19) 0.005(2)
C8 0.076(3) 0.078(3) 0.070(3) -0.011(3) 0.004(2) 0.009(3)
C9 0.096(4) 0.100(4) 0.070(3) -0.023(3) 0.011(3) 0.009(3)
C10 0.085(3) 0.122(4) 0.069(3) -0.010(3) 0.019(3) 0.008(3)
C11 0.093(3) 0.089(3) 0.068(3) -0.003(3) 0.027(2) 0.001(2)
C12 0.077(3) 0.067(3) 0.051(2) -0.006(2) 0.016(2) 0.007(2)
C13 0.066(3) 0.078(3) 0.074(3) -0.007(2) 0.010(2) 0.001(2)
C14 0.079(3) 0.078(3) 0.083(3) -0.005(2) 0.024(2) -0.009(2)
C15 0.097(4) 0.112(4) 0.145(4) -0.007(3) 0.047(3) -0.011(3)
C16 0.115(5) 0.130(5) 0.228(7) 0.014(5) 0.099(5) -0.019(4)
C17 0.158(7) 0.187(7) 0.208(7) 0.003(6) 0.079(6) -0.001(5)
C18 0.165(6) 0.180(6) 0.172(5) 0.040(5) 0.068(4) -0.029(5)

loop_
_atom_type_symbol
_atom_type_description
_atom_type_scat_dispersion_real
_atom_type_scat_dispersion_imag
_atom_type_scat_source
C C 0.0181 0.0091 'International Tables Vol C Tables 4.2.6.8 and 6.1.1.4'
H H 0.0000 0.0000 'International Tables Vol C Tables 4.2.6.8 and 6.1.1.4'
N N 0.0311 0.0180 'International Tables Vol C Tables 4.2.6.8 and 6.1.1.4'
O O 0.0492 0.0322 'International Tables Vol C Tables 4.2.6.8 and 6.1.1.4'

loop_
_geom_angle_atom_site_label_1
_geom_angle_atom_site_label_2
_geom_angle_atom_site_label_3
_geom_angle
_geom_angle_site_symmetry_1
_geom_angle_site_symmetry_3
C12 O2 C4 105.4(3) . .
C3 N1 C1 110.9(3) . .
C3 N1 C13 127.7(3) . .
C1 N1 C13 121.2(3) . .
O1 C1 N1 122.6(4) . .
O1 C1 C2 133.5(3) . 3_667
N1 C1 C2 104.0(3) . 3_667
C3 C2 C2 108.7(4) . 3_667
C3 C2 C1 142.9(3) . 3_667
C2 C2 C1 108.4(4) 3_667 3_667
C2 C3 N1 107.9(3) . .
C2 C3 C4 129.0(3) . .
N1 C3 C4 123.0(3) . .
C5 C4 O2 112.2(3) . .
C5 C4 C3 131.3(3) . .
O2 C4 C3 116.5(3) . .
C4 C5 C7 105.1(3) . .
C4 C5 C6 128.0(3) . .
C7 C5 C6 126.9(3) . .
C5 C6 H6A 109.5 . .
C5 C6 H6B 109.5 . .
H6A C6 H6B 109.5 . .
C5 C6 H6C 109.5 . .
H6A C6 H6C 109.5 . .
H6B C6 H6C 109.5 . .
C12 C7 C8 118.3(4) . .
C12 C7 C5 107.7(3) . .
C8 C7 C5 134.0(4) . .
C9 C8 C7 117.7(4) . .
C9 C8 H8 121(2) . .
C7 C8 H8 121(2) . .
C8 C9 C10 122.2(4) . .
C8 C9 H9 118.9 . .
C10 C9 H9 118.9 . .
C9 C10 C11 121.5(4) . .
C9 C10 H10 120(2) . .
C11 C10 H10 119(2) . .
C12 C11 C10 115.2(4) . .
C12 C11 H11 122.4 . .
C10 C11 H11 122.4 . .
C11 C12 O2 125.3(4) . .
C11 C12 C7 125.0(3) . .
O2 C12 C7 109.7(3) . .
N1 C13 C14 113.3(3) . .
N1 C13 H13A 108.9 . .
C14 C13 H13A 108.9 . .
N1 C13 H13B 108.9 . .
C14 C13 H13B 108.9 . .
H13A C13 H13B 107.7 . .
C15 C14 C13 113.8(3) . .
C15 C14 H14A 108.8 . .
C13 C14 H14A 108.8 . .
C15 C14 H14B 108.8 . .
C13 C14 H14B 108.8 . .
H14A C14 H14B 107.7 . .
C14 C15 C16 111.4(4) . .
C14 C15 H15A 109.3 . .
C16 C15 H15A 109.3 . .
C14 C15 H15B 109.3 . .
C16 C15 H15B 109.3 . .
H15A C15 H15B 108.0 . .
C17 C16 C15 119.3(5) . .
C17 C16 H16A 107.5 . .
C15 C16 H16A 107.5 . .
C17 C16 H16B 107.5 . .
C15 C16 H16B 107.5 . .
H16A C16 H16B 107.0 . .
C16 C17 C18 117.6(6) . .
C16 C17 H17A 107.9 . .
C18 C17 H17A 107.9 . .
C16 C17 H17B 107.9 . .
C18 C17 H17B 107.9 . .
H17A C17 H17B 107.2 . .
C17 C18 H18A 109.5 . .
C17 C18 H18B 109.5 . .
H18A C18 H18B 109.5 . .
C17 C18 H18C 109.5 . .
H18A C18 H18C 109.5 . .
H18B C18 H18C 109.5 . .

loop_
_geom_bond_atom_site_label_1
_geom_bond_atom_site_label_2
_geom_bond_distance
_geom_bond_site_symmetry_2
O1 C1 1.220(4) .
O2 C12 1.375(4) .
O2 C4 1.386(4) .
N1 C3 1.391(4) .
N1 C1 1.419(4) .
N1 C13 1.446(4) .
C1 C2 1.443(5) 3_667
C2 C3 1.371(5) .
C2 C2 1.419(6) 3_667
C2 C1 1.444(5) 3_667
C3 C4 1.451(4) .
C4 C5 1.357(4) .
C5 C7 1.423(4) .
C5 C6 1.484(4) .
C6 H6A 0.9600 .
C6 H6B 0.9600 .
C6 H6C 0.9600 .
C7 C12 1.380(5) .
C7 C8 1.402(5) .
C8 C9 1.371(5) .
C8 H8 0.99(3) .
C9 C10 1.378(6) .
C9 H9 0.9300 .
C10 C11 1.390(5) .
C10 H10 0.97(4) .
C11 C12 1.373(5) .
C11 H11 0.9300 .
C13 C14 1.519(5) .
C13 H13A 0.9700 .
C13 H13B 0.9700 .
C14 C15 1.502(5) .
C14 H14A 0.9700 .
C14 H14B 0.9700 .
C15 C16 1.571(6) .
C15 H15A 0.9700 .
C15 H15B 0.9700 .
C16 C17 1.336(6) .
C16 H16A 0.9700 .
C16 H16B 0.9700 .
C17 C18 1.491(8) .
C17 H17A 0.9700 .
C17 H17B 0.9700 .
C18 H18A 0.9600 .
C18 H18B 0.9600 .
C18 H18C 0.9600 .

loop_
_geom_hbond_atom_site_label_D
_geom_hbond_atom_site_label_H
_geom_hbond_atom_site_label_A
_geom_hbond_distance_DH
_geom_hbond_distance_HA
_geom_hbond_distance_DA
_geom_hbond_angle_DHA
C14 H14A O2 0.97 2.61 3.193(4) 119.1
C14 H14A O2 0.97 2.61 3.193(4) 119.1
C14 H14A O2 0.97 2.61 3.193(4) 119.1
C14 H14A O2 0.97 2.61 3.193(4) 119.1
C14 H14A O2 0.97 2.61 3.193(4) 119.1
C14 H14A O2 0.97 2.61 3.193(4) 119.1
C14 H14A O2 0.97 2.61 3.193(4) 119.1
C14 H14A O2 0.97 2.61 3.193(4) 119.1
C14 H14A O2 0.97 2.61 3.193(4) 119.1

loop_
_geom_torsion_atom_site_label_1
_geom_torsion_atom_site_label_2
_geom_torsion_atom_site_label_3
_geom_torsion_atom_site_label_4
_geom_torsion
_geom_torsion_site_symmetry_1
_geom_torsion_site_symmetry_4
C3 N1 C1 O1 176.7(3) . .
C13 N1 C1 O1 0.7(5) . .
C3 N1 C1 C2 -2.9(3) . 3_667
C13 N1 C1 C2 -179.0(3) . 3_667
C2 C2 C3 N1 -0.4(4) 3_667 .
C1 C2 C3 N1 177.3(4) 3_667 .
C2 C2 C3 C4 179.0(3) 3_667 .
C1 C2 C3 C4 -3.3(7) 3_667 .
C1 N1 C3 C2 2.2(4) . .
C13 N1 C3 C2 177.9(3) . .
C1 N1 C3 C4 -177.3(3) . .
C13 N1 C3 C4 -1.6(5) . .
C12 O2 C4 C5 0.7(4) . .
C12 O2 C4 C3 -179.6(3) . .
C2 C3 C4 C5 -40.3(6) . .
N1 C3 C4 C5 139.0(4) . .
C2 C3 C4 O2 140.1(3) . .
N1 C3 C4 O2 -40.6(4) . .
O2 C4 C5 C7 -0.4(4) . .
C3 C4 C5 C7 180.0(3) . .
O2 C4 C5 C6 178.1(3) . .
C3 C4 C5 C6 -1.5(6) . .
C4 C5 C7 C12 -0.1(4) . .
C6 C5 C7 C12 -178.6(3) . .
C4 C5 C7 C8 178.5(4) . .
C6 C5 C7 C8 0.0(6) . .
C12 C7 C8 C9 -2.4(5) . .
C5 C7 C8 C9 179.2(4) . .
C7 C8 C9 C10 1.8(6) . .
C8 C9 C10 C11 -0.6(7) . .
C9 C10 C11 C12 0.0(6) . .
C10 C11 C12 O2 179.6(3) . .
C10 C11 C12 C7 -0.7(6) . .
C4 O2 C12 C11 179.0(3) . .
C4 O2 C12 C7 -0.7(4) . .
C8 C7 C12 C11 1.9(6) . .
C5 C7 C12 C11 -179.3(3) . .
C8 C7 C12 O2 -178.3(3) . .
C5 C7 C12 O2 0.5(4) . .
C3 N1 C13 C14 95.0(4) . .
C1 N1 C13 C14 -89.7(4) . .
N1 C13 C14 C15 -174.1(3) . .
C13 C14 C15 C16 173.8(4) . .
C14 C15 C16 C17 -172.6(6) . .
C15 C16 C17 C18 177.9(5) . .
